data_4511750
loop_
_publ_author_name
'Mihalcea, Ionut'
'Zill, Nicolas'
'Mereacre, Valeriu'
'Anson, Christopher E.'
'Powell, Annie K.'

_publ_section_title
;
 Spontaneous Resolution in Homochiral Helical [Ln(nic)2(Hnic)(NO3)]
 Coordination Polymers Constructed from a Rigid Non-chiral Organic Ligand
;
_journal_issue 9
_journal_name_full 'Crystal Growth &amp; Design'
_journal_page_first 4729
_journal_paper_doi 10.1021/cg500827u
_journal_volume 14
_journal_year 2014
_chemical_formula_sum 'C18 H13 Eu N4 O9'
_chemical_formula_weight 581.28
_chemical_name_systematic
;
 ?
;
_space_group_crystal_system hexagonal
_space_group_IT_number 170
_space_group_name_Hall 'P 65'
_space_group_name_H-M_alt 'P 65'
_symmetry_space_group_name_Hall 'P 65'
_symmetry_space_group_name_H-M 'P 65'
_atom_sites_solution_hydrogens mixed
_atom_sites_solution_primary 'dual-space direct methods'
_atom_sites_solution_secondary difmap
_audit_creation_method SHELXL-2013
_cell_angle_alpha 90
_cell_angle_beta 90
_cell_angle_gamma 120
_cell_formula_units_Z 6
_cell_length_a 11.1955(3)
_cell_length_b 11.1955(3)
_cell_length_c 26.7384(14)
_cell_measurement_reflns_used 13053
_cell_measurement_temperature 100(2)
_cell_measurement_theta_max 28.01
_cell_measurement_theta_min 2.23
_cell_volume 2902.37(19)
_computing_cell_refinement 'SMART-NT 5.6 (Bruker AXS Inc., 2005)'
_computing_data_collection 'SMART-NT 5.6 (Bruker AXS Inc., 2005)'
_computing_data_reduction 'SAINT+ 6.45 (Bruker AXS Inc., 2003)'
_computing_molecular_graphics 'Diamond 2.1 (Crystal Impact, 1998)'
_computing_publication_material 'SHELXL 2013-4 (Sheldrick, 2013)'
_computing_structure_refinement 'SHELXL 2013-4 (Sheldrick, 2013)'
_computing_structure_solution 'SHELXT (Sheldrick, 2014)'
_diffrn_ambient_temperature 100(2)
_diffrn_detector_area_resol_mean 8.333
_diffrn_measured_fraction_theta_full 1.000
_diffrn_measured_fraction_theta_max 0.990
_diffrn_measurement_device_type 'Bruker SMART Apex'
_diffrn_measurement_method 'CCD area detector, \w-scans'
_diffrn_radiation_monochromator graphite
_diffrn_radiation_type MoK\a
_diffrn_radiation_wavelength 0.71073
_diffrn_reflns_av_R_equivalents 0.0276
_diffrn_reflns_av_unetI/netI 0.0156
_diffrn_reflns_Laue_measured_fraction_full 1.000
_diffrn_reflns_Laue_measured_fraction_max 0.990
_diffrn_reflns_limit_h_max 14
_diffrn_reflns_limit_h_min -14
_diffrn_reflns_limit_k_max 14
_diffrn_reflns_limit_k_min -14
_diffrn_reflns_limit_l_max 34
_diffrn_reflns_limit_l_min -33
_diffrn_reflns_number 38104
_diffrn_reflns_point_group_measured_fraction_full 1.000
_diffrn_reflns_point_group_measured_fraction_max 0.980
_diffrn_reflns_theta_full 26.000
_diffrn_reflns_theta_max 28.173
_diffrn_reflns_theta_min 0.762
_diffrn_source 'rotating anode'
_exptl_absorpt_coefficient_mu 3.305
_exptl_absorpt_correction_T_max 0.902
_exptl_absorpt_correction_T_min 0.649
_exptl_absorpt_correction_type multi-scan
_exptl_absorpt_process_details 'SADABS 2.10 (Bruker AXS Inc., 2005)'
_exptl_crystal_colour orange
_exptl_crystal_density_diffrn 1.995
_exptl_crystal_description needle
_exptl_crystal_F_000 1704
_exptl_crystal_size_max 0.260
_exptl_crystal_size_mid 0.050
_exptl_crystal_size_min 0.020
_refine_diff_density_max 0.867
_refine_diff_density_min -0.380
_refine_diff_density_rms 0.078
_refine_ls_abs_structure_details
;
 Flack x determined using 2129 quotients [(I+)-(I-)]/[(I+)+(I-)]
 (Parsons and Flack (2004), Acta Cryst. A60, s61).
;
_refine_ls_abs_structure_Flack -0.025(5)
_refine_ls_extinction_method none
_refine_ls_goodness_of_fit_ref 1.051
_refine_ls_hydrogen_treatment mixed
_refine_ls_matrix_type full
_refine_ls_number_parameters 294
_refine_ls_number_reflns 4568
_refine_ls_number_restraints 1
_refine_ls_restrained_S_all 1.051
_refine_ls_R_factor_all 0.0163
_refine_ls_R_factor_gt 0.0159
_refine_ls_shift/su_max 0.000
_refine_ls_shift/su_mean 0.000
_refine_ls_structure_factor_coef Fsqd
_refine_ls_weighting_details 'w=1/[\s^2^(Fo^2^)+(0.0272P)^2^+0.4745P] where P=(Fo^2^+2Fc^2^)/3'
_refine_ls_weighting_scheme calc
_refine_ls_wR_factor_gt 0.0385
_refine_ls_wR_factor_ref 0.0387
_reflns_Friedel_coverage 0.939
_reflns_Friedel_fraction_full 1.000
_reflns_Friedel_fraction_max 0.969
_reflns_number_gt 4504
_reflns_number_total 4568
_reflns_threshold_expression 'I > 2\s(I)'
_cod_data_source_file cg500827u_si_003.cif
_cod_data_source_block eu212
_cod_depositor_comments 'Adding full bibliography for 4511749--4511751.cif.'
_cod_original_cell_volume 2902.4(2)
_cod_database_code 4511750
_shelx_space_group_comment
;
The symmetry employed for this shelxl refinement is uniquely defined
by the following loop, which should always be used as a source of
symmetry information in preference to the above space-group names.
They are only intended as comments.
;
_shelx_estimated_absorpt_t_min 0.480
_shelx_estimated_absorpt_t_max 0.937
_shelxl_version_number 2013-4

loop_
_space_group_symop_operation_xyz
'x, y, z'
'-y, x-y, z+2/3'
'-x+y, -x, z+1/3'
'-x, -y, z+1/2'
'y, -x+y, z+1/6'
'x-y, x, z+5/6'

loop_
_atom_site_label
_atom_site_type_symbol
_atom_site_fract_x
_atom_site_fract_y
_atom_site_fract_z
_atom_site_U_iso_or_equiv
_atom_site_adp_type
_atom_site_occupancy
_atom_site_site_symmetry_order
_atom_site_calc_flag
_atom_site_refinement_flags_posn
_atom_site_refinement_flags_adp
Eu1 Eu 0.02816(2) 0.17093(2) 0.73732(2) 0.00979(5) Uani 1 1 d . .
O1 O 0.0923(3) 0.0173(2) 0.69566(9) 0.0164(5) Uani 1 1 d . .
O2 O -0.0154(3) -0.0370(3) 0.62203(9) 0.0185(5) Uani 1 1 d . .
C1 C 0.0697(3) -0.0351(3) 0.65305(13) 0.0130(6) Uani 1 1 d . .
C2 C 0.1490(3) -0.1054(3) 0.63703(13) 0.0135(6) Uani 1 1 d . .
C3 C 0.2174(4) -0.1436(4) 0.67082(13) 0.0172(6) Uani 1 1 d . .
H3 H 0.2162 -0.1261 0.7055 0.021 Uiso 1 1 calc R U
C4 C 0.2878(4) -0.2079(4) 0.65328(14) 0.0215(7) Uani 1 1 d . .
H4 H 0.3352 -0.2352 0.6759 0.026 Uiso 1 1 calc R U
C5 C 0.2882(4) -0.2317(4) 0.60275(13) 0.0192(7) Uani 1 1 d . .
H5 H 0.3370 -0.2754 0.5910 0.023 Uiso 1 1 calc R U
N1 N 0.2221(3) -0.1954(3) 0.56936(13) 0.0179(5) Uani 1 1 d . .
C6 C 0.1540(3) -0.1334(4) 0.58656(13) 0.0154(6) Uani 1 1 d . .
H6 H 0.1071 -0.1074 0.5632 0.019 Uiso 1 1 calc R U
O3 O -0.1840(2) 0.0312(2) 0.70081(9) 0.0147(5) Uani 1 1 d . .
O4 O -0.2964(2) -0.1113(2) 0.63788(9) 0.0158(5) Uani 1 1 d . .
C7 C -0.2755(3) -0.0811(3) 0.68313(12) 0.0123(6) Uani 1 1 d . .
C8 C -0.3701(3) -0.1907(3) 0.71983(12) 0.0128(6) Uani 1 1 d . .
C9 C -0.4632(3) -0.3239(3) 0.70300(14) 0.0160(7) Uani 1 1 d . .
H9 H -0.4691 -0.3450 0.6684 0.019 Uiso 1 1 calc R U
C10 C -0.5468(3) -0.4252(3) 0.73695(15) 0.0185(6) Uani 1 1 d . .
H10 H -0.6113 -0.5155 0.7258 0.022 Uiso 1 1 calc R U
C11 C -0.5348(4) -0.3926(4) 0.78712(15) 0.0189(7) Uani 1 1 d . .
H11 H -0.5897 -0.4615 0.8109 0.023 Uiso 1 1 calc R U
N2 N -0.4451(3) -0.2630(3) 0.80263(11) 0.0162(6) Uani 1 1 d . .
H2 H -0.440(5) -0.245(5) 0.833(2) 0.033(14) Uiso 1 1 d . .
C12 C -0.3649(3) -0.1630(4) 0.77048(13) 0.0146(6) Uani 1 1 d . .
H12 H -0.3041 -0.0725 0.7825 0.018 Uiso 1 1 calc R U
O5 O 0.1606(3) 0.2910(3) 0.66509(9) 0.0177(5) Uani 1 1 d . .
O6 O 0.0026(2) 0.2424(2) 0.60548(9) 0.0163(5) Uani 1 1 d . .
C13 C 0.1248(3) 0.3029(3) 0.62170(12) 0.0127(6) Uani 1 1 d . .
C14 C 0.2367(4) 0.3983(3) 0.58669(13) 0.0153(6) Uani 1 1 d . .
C15 C 0.2094(4) 0.4259(4) 0.53878(13) 0.0173(7) Uani 1 1 d . .
H15 H 0.1177 0.3820 0.5263 0.021 Uiso 1 1 calc R U
C16 C 0.3184(4) 0.5186(4) 0.50946(15) 0.0213(7) Uani 1 1 d . .
H16 H 0.3028 0.5397 0.4765 0.026 Uiso 1 1 calc R U
C17 C 0.4507(4) 0.5803(4) 0.52900(14) 0.0217(7) Uani 1 1 d . .
H17 H 0.5242 0.6471 0.5092 0.026 Uiso 1 1 calc R U
N3 N 0.4812(3) 0.5511(3) 0.57428(14) 0.0248(7) Uani 1 1 d . .
C18 C 0.3740(4) 0.4609(4) 0.60187(13) 0.0192(7) Uani 1 1 d . .
H18 H 0.3929 0.4380 0.6340 0.023 Uiso 1 1 calc R U
N4 N 0.0517(3) 0.4432(3) 0.73075(11) 0.0164(6) Uani 1 1 d . .
O7 O -0.0505(2) 0.3376(2) 0.71158(9) 0.0154(5) Uani 1 1 d . .
O8 O 0.1367(3) 0.4226(3) 0.75572(9) 0.0168(5) Uani 1 1 d . .
O9 O 0.0679(3) 0.5591(3) 0.72549(11) 0.0273(6) Uani 1 1 d . .

loop_
_atom_site_aniso_label
_atom_site_aniso_U_11
_atom_site_aniso_U_22
_atom_site_aniso_U_33
_atom_site_aniso_U_23
_atom_site_aniso_U_13
_atom_site_aniso_U_12
Eu1 0.00991(7) 0.01052(8) 0.00896(7) -0.00018(6) -0.00028(6) 0.00512(6)
O1 0.0201(12) 0.0183(12) 0.0147(12) -0.0029(9) -0.0016(9) 0.0125(10)
O2 0.0179(12) 0.0280(13) 0.0145(11) -0.0011(10) -0.0032(9) 0.0152(11)
C1 0.0111(14) 0.0124(14) 0.0149(15) 0.0041(12) 0.0039(12) 0.0053(11)
C2 0.0139(14) 0.0123(14) 0.0141(15) -0.0008(12) -0.0009(12) 0.0064(12)
C3 0.0202(16) 0.0218(17) 0.0128(15) -0.0021(13) -0.0020(13) 0.0129(14)
C4 0.0274(19) 0.0272(18) 0.0182(17) -0.0003(14) -0.0043(15) 0.0200(16)
C5 0.0210(17) 0.0220(17) 0.0191(17) -0.0030(14) -0.0004(13) 0.0142(15)
N1 0.0205(13) 0.0206(14) 0.0151(13) -0.0025(13) -0.0010(13) 0.0120(12)
C6 0.0145(15) 0.0174(15) 0.0146(15) -0.0017(12) -0.0020(12) 0.0081(13)
O3 0.0132(11) 0.0147(11) 0.0147(12) 0.0007(9) -0.0002(9) 0.0060(9)
O4 0.0157(11) 0.0172(12) 0.0102(12) 0.0008(9) -0.0001(9) 0.0050(9)
C7 0.0122(14) 0.0130(14) 0.0133(15) 0.0020(12) 0.0004(12) 0.0074(12)
C8 0.0103(14) 0.0162(15) 0.0123(15) 0.0018(12) 0.0000(11) 0.0069(12)
C9 0.0167(16) 0.0155(16) 0.0158(17) -0.0006(12) 0.0025(13) 0.0080(14)
C10 0.0168(15) 0.0138(14) 0.0211(17) 0.0013(15) 0.0021(15) 0.0048(12)
C11 0.0164(16) 0.0171(16) 0.0212(19) 0.0069(14) 0.0041(13) 0.0069(13)
N2 0.0160(14) 0.0241(16) 0.0080(14) 0.0029(11) 0.0024(11) 0.0098(12)
C12 0.0118(14) 0.0169(16) 0.0143(16) 0.0001(12) -0.0004(12) 0.0066(13)
O5 0.0192(12) 0.0214(12) 0.0126(11) 0.0012(9) 0.0019(10) 0.0102(10)
O6 0.0146(11) 0.0151(11) 0.0163(12) -0.0002(9) 0.0024(9) 0.0053(9)
C13 0.0154(15) 0.0074(13) 0.0135(15) -0.0018(11) 0.0018(12) 0.0042(12)
C14 0.0174(16) 0.0119(15) 0.0138(16) 0.0009(12) 0.0031(12) 0.0051(13)
C15 0.0171(16) 0.0177(16) 0.0168(16) -0.0008(13) -0.0016(13) 0.0083(13)
C16 0.0270(18) 0.0238(18) 0.0137(18) 0.0024(14) 0.0018(14) 0.0132(15)
C17 0.0183(17) 0.0203(18) 0.0194(18) 0.0051(14) 0.0080(14) 0.0043(14)
N3 0.0169(13) 0.0239(15) 0.0245(16) 0.0036(14) 0.0007(13) 0.0034(12)
C18 0.0193(17) 0.0196(17) 0.0149(16) 0.0010(13) -0.0025(13) 0.0069(14)
N4 0.0198(13) 0.0169(13) 0.0140(15) 0.0014(11) 0.0024(11) 0.0103(11)
O7 0.0168(12) 0.0154(11) 0.0148(12) 0.0000(9) -0.0020(9) 0.0085(10)
O8 0.0161(11) 0.0164(12) 0.0180(12) -0.0031(9) -0.0017(9) 0.0082(10)
O9 0.0346(15) 0.0142(12) 0.0352(17) 0.0024(11) -0.0022(12) 0.0138(11)

loop_
_atom_type_symbol
_atom_type_description
_atom_type_scat_dispersion_real
_atom_type_scat_dispersion_imag
_atom_type_scat_source
C C 0.0033 0.0016 'International Tables Vol C Tables 4.2.6.8 and 6.1.1.4'
H H 0.0000 0.0000 'International Tables Vol C Tables 4.2.6.8 and 6.1.1.4'
N N 0.0061 0.0033 'International Tables Vol C Tables 4.2.6.8 and 6.1.1.4'
O O 0.0106 0.0060 'International Tables Vol C Tables 4.2.6.8 and 6.1.1.4'
Eu Eu -0.1578 3.6682 'International Tables Vol C Tables 4.2.6.8 and 6.1.1.4'

loop_
_geom_angle_atom_site_label_1
_geom_angle_atom_site_label_2
_geom_angle_atom_site_label_3
_geom_angle
_geom_angle_site_symmetry_1
_geom_angle_site_symmetry_3
O3 Eu1 O6 159.93(9) . 5
O3 Eu1 O2 83.28(9) . 5
O6 Eu1 O2 82.26(9) 5 5
O3 Eu1 O5 100.24(9) . .
O6 Eu1 O5 83.67(9) 5 .
O2 Eu1 O5 144.02(9) 5 .
O3 Eu1 O4 83.13(8) . 5
O6 Eu1 O4 105.79(8) 5 5
O2 Eu1 O4 73.29(9) 5 5
O5 Eu1 O4 142.62(8) . 5
O3 Eu1 O1 83.96(9) . .
O6 Eu1 O1 78.33(8) 5 .
O2 Eu1 O1 71.65(8) 5 .
O5 Eu1 O1 73.13(8) . .
O4 Eu1 O1 143.76(8) 5 .
O3 Eu1 O8 127.12(8) . .
O6 Eu1 O8 72.91(8) 5 .
O2 Eu1 O8 132.41(8) 5 .
O5 Eu1 O8 73.16(8) . .
O4 Eu1 O8 75.37(8) 5 .
O1 Eu1 O8 137.49(8) . .
O3 Eu1 O7 76.38(8) . .
O6 Eu1 O7 123.30(9) 5 .
O2 Eu1 O7 140.91(9) 5 .
O5 Eu1 O7 73.28(8) . .
O4 Eu1 O7 71.43(8) 5 .
O1 Eu1 O7 136.98(8) . .
O8 Eu1 O7 51.12(8) . .
C1 O1 Eu1 133.3(2) . .
C1 O2 Eu1 163.1(2) . 6_554
O1 C1 O2 125.8(3) . .
O1 C1 C2 118.0(3) . .
O2 C1 C2 116.2(3) . .
C3 C2 C6 118.2(3) . .
C3 C2 C1 122.4(3) . .
C6 C2 C1 119.4(3) . .
C2 C3 C4 119.0(3) . .
C2 C3 H3 120.5 . .
C4 C3 H3 120.5 . .
C5 C4 C3 119.3(3) . .
C5 C4 H4 120.3 . .
C3 C4 H4 120.3 . .
N1 C5 C4 122.4(3) . .
N1 C5 H5 118.8 . .
C4 C5 H5 118.8 . .
C6 N1 C5 118.0(3) . .
N1 C6 C2 123.1(3) . .
N1 C6 H6 118.5 . .
C2 C6 H6 118.5 . .
C7 O3 Eu1 152.8(2) . .
C7 O4 Eu1 124.4(2) . 6_554
O4 C7 O3 126.0(3) . .
O4 C7 C8 116.7(3) . .
O3 C7 C8 117.3(3) . .
C12 C8 C9 118.7(3) . .
C12 C8 C7 121.2(3) . .
C9 C8 C7 120.1(3) . .
C10 C9 C8 119.9(3) . .
C10 C9 H9 120.0 . .
C8 C9 H9 120.0 . .
C11 C10 C9 118.9(3) . .
C11 C10 H10 120.5 . .
C9 C10 H10 120.5 . .
N2 C11 C10 120.3(3) . .
N2 C11 H11 119.9 . .
C10 C11 H11 119.9 . .
C12 N2 C11 121.9(3) . .
C12 N2 H2 119(4) . .
C11 N2 H2 119(4) . .
N2 C12 C8 120.3(3) . .
N2 C12 H12 119.8 . .
C8 C12 H12 119.8 . .
C13 O5 Eu1 131.5(2) . .
C13 O6 Eu1 134.9(2) . 6_554
O5 C13 O6 125.3(3) . .
O5 C13 C14 117.0(3) . .
O6 C13 C14 117.6(3) . .
C15 C14 C18 117.9(3) . .
C15 C14 C13 122.4(3) . .
C18 C14 C13 119.7(3) . .
C16 C15 C14 118.7(3) . .
C16 C15 H15 120.6 . .
C14 C15 H15 120.6 . .
C15 C16 C17 118.8(3) . .
C15 C16 H16 120.6 . .
C17 C16 H16 120.6 . .
N3 C17 C16 123.9(3) . .
N3 C17 H17 118.1 . .
C16 C17 H17 118.1 . .
C18 N3 C17 116.1(3) . .
N3 C18 C14 124.5(3) . .
N3 C18 H18 117.8 . .
C14 C18 H18 117.8 . .
O9 N4 O7 121.7(3) . .
O9 N4 O8 121.6(3) . .
O7 N4 O8 116.7(3) . .
O9 N4 Eu1 175.7(2) . .
O7 N4 Eu1 59.09(15) . .
O8 N4 Eu1 57.82(15) . .
N4 O7 Eu1 95.32(18) . .
N4 O8 Eu1 96.59(18) . .

loop_
_geom_bond_atom_site_label_1
_geom_bond_atom_site_label_2
_geom_bond_distance
_geom_bond_site_symmetry_2
Eu1 O3 2.308(2) .
Eu1 O6 2.316(2) 5
Eu1 O2 2.344(2) 5
Eu1 O5 2.396(3) .
Eu1 O4 2.437(2) 5
Eu1 O1 2.439(2) .
Eu1 O8 2.497(2) .
Eu1 O7 2.525(2) .
O1 C1 1.248(4) .
O2 C1 1.255(4) .
O2 Eu1 2.344(2) 6_554
C1 C2 1.513(4) .
C2 C3 1.383(5) .
C2 C6 1.393(5) .
C3 C4 1.388(5) .
C3 H3 0.9500 .
C4 C5 1.378(5) .
C4 H4 0.9500 .
C5 N1 1.346(5) .
C5 H5 0.9500 .
N1 C6 1.343(4) .
C6 H6 0.9500 .
O3 C7 1.251(4) .
O4 C7 1.247(4) .
O4 Eu1 2.437(2) 6_554
C7 C8 1.514(4) .
C8 C12 1.384(5) .
C8 C9 1.399(5) .
C9 C10 1.387(5) .
C9 H9 0.9500 .
C10 C11 1.379(6) .
C10 H10 0.9500 .
C11 N2 1.352(5) .
C11 H11 0.9500 .
N2 C12 1.339(5) .
N2 H2 0.83(5) .
C12 H12 0.9500 .
O5 C13 1.256(4) .
O6 C13 1.262(4) .
O6 Eu1 2.316(2) 6_554
C13 C14 1.500(4) .
C14 C15 1.387(5) .
C14 C18 1.393(5) .
C15 C16 1.383(5) .
C15 H15 0.9500 .
C16 C17 1.386(5) .
C16 H16 0.9500 .
C17 N3 1.342(5) .
C17 H17 0.9500 .
N3 C18 1.338(5) .
C18 H18 0.9500 .
N4 O9 1.226(4) .
N4 O7 1.271(4) .
N4 O8 1.274(4) .

loop_
_geom_hbond_atom_site_label_D
_geom_hbond_atom_site_label_H
_geom_hbond_atom_site_label_A
_geom_hbond_distance_DH
_geom_hbond_distance_HA
_geom_hbond_distance_DA
_geom_hbond_angle_DHA
_geom_hbond_site_symmetry_A
N2 H2 N1 0.83(5) 1.88(5) 2.706(5) 171(5) 3
C6 H6 O1 0.95 2.60 3.431(4) 146.0 6_554
C11 H11 O7 0.95 2.32 3.240(4) 163.6 5_445
C17 H17 O8 0.95 2.42 3.203(4) 139.6 2_664
